data_2229108
loop_
_publ_author_name
'Loh, Wan-Sin'
'Fun, Hoong-Kun'
'Kayarmar, Reshma'
'Viveka, S.'
'Nagaraja, G. K.'

_publ_section_title
;
 4-Hydrazinyl-1-isobutyl-1<i>H</i>-imidazo[4,5-<i>c</i>]quinoline
;
_journal_coeditor_code IS2657
_journal_issue 2
_journal_name_full 'Acta Crystallographica Section E'
_journal_page_first o406
_journal_paper_doi 10.1107/S1600536811001553
_journal_volume 67
_journal_year 2011
_chemical_formula_iupac 'C14 H17 N5'
_chemical_formula_moiety 'C14 H17 N5'
_chemical_formula_sum 'C14 H17 N5'
_chemical_formula_weight 255.33
_chemical_name_systematic
;
4-Hydrazinyl-1-isobutyl-1<i>H</i>-imidazo[4,5-<i>c</i>]quinoline
;
_space_group_IT_number 2
_symmetry_cell_setting triclinic
_symmetry_space_group_name_Hall '-P 1'
_symmetry_space_group_name_H-M 'P -1'
_atom_sites_solution_hydrogens geom
_atom_sites_solution_primary direct
_atom_sites_solution_secondary difmap
_audit_creation_method SHELXL-97
_cell_angle_alpha 98.0760(10)
_cell_angle_beta 101.7870(10)
_cell_angle_gamma 96.2690(10)
_cell_formula_units_Z 2
_cell_length_a 5.4735(2)
_cell_length_b 9.1275(3)
_cell_length_c 13.3814(5)
_cell_measurement_reflns_used 9851
_cell_measurement_temperature 100.00(10)
_cell_measurement_theta_max 35.62
_cell_measurement_theta_min 2.54
_cell_volume 641.35(4)
_computing_cell_refinement 'SAINT (Bruker, 2009)'
_computing_data_collection 'APEX2 (Bruker, 2009)'
_computing_data_reduction 'SAINT (Bruker, 2009)'
_computing_molecular_graphics 'SHELXTL (Sheldrick, 2008)'
_computing_publication_material
;
SHELXTL (Sheldrick, 2008) and PLATON (Spek, 2009)
;
_computing_structure_refinement 'SHELXTL (Sheldrick, 2008)'
_computing_structure_solution 'SHELXTL (Sheldrick, 2008)'
_diffrn_ambient_temperature 100.00(10)
_diffrn_measured_fraction_theta_full 0.985
_diffrn_measured_fraction_theta_max 0.985
_diffrn_measurement_device_type
;
Bruker SMART APEXII DUO CCD area-detector
;
_diffrn_measurement_method '\f and \w'
_diffrn_radiation_monochromator graphite
_diffrn_radiation_source 'fine-focus sealed tube'
_diffrn_radiation_type MoK\a
_diffrn_radiation_wavelength 0.71073
_diffrn_reflns_av_R_equivalents 0.0230
_diffrn_reflns_av_sigmaI/netI 0.0238
_diffrn_reflns_limit_h_max 8
_diffrn_reflns_limit_h_min -8
_diffrn_reflns_limit_k_max 14
_diffrn_reflns_limit_k_min -14
_diffrn_reflns_limit_l_max 21
_diffrn_reflns_limit_l_min -21
_diffrn_reflns_number 20646
_diffrn_reflns_theta_full 35.62
_diffrn_reflns_theta_max 35.62
_diffrn_reflns_theta_min 1.58
_diffrn_standards_number 0
_exptl_absorpt_coefficient_mu 0.084
_exptl_absorpt_correction_T_max 0.9922
_exptl_absorpt_correction_T_min 0.9454
_exptl_absorpt_correction_type multi-scan
_exptl_absorpt_process_details '(<i>SADABS</i>; Bruker, 2009)'
_exptl_crystal_colour yellow
_exptl_crystal_density_diffrn 1.322
_exptl_crystal_density_method 'not measured'
_exptl_crystal_description plate
_exptl_crystal_F_000 272
_exptl_crystal_size_max 0.68
_exptl_crystal_size_mid 0.42
_exptl_crystal_size_min 0.09
_refine_diff_density_max 0.529
_refine_diff_density_min -0.322
_refine_ls_extinction_method none
_refine_ls_goodness_of_fit_ref 1.119
_refine_ls_hydrogen_treatment mixed
_refine_ls_matrix_type full
_refine_ls_number_parameters 240
_refine_ls_number_reflns 5797
_refine_ls_number_restraints 0
_refine_ls_restrained_S_all 1.119
_refine_ls_R_factor_all 0.0493
_refine_ls_R_factor_gt 0.0400
_refine_ls_shift/su_max 0.001
_refine_ls_shift/su_mean 0.000
_refine_ls_structure_factor_coef Fsqd
_refine_ls_weighting_details 'calc w=1/[\s^2^(Fo^2^)+(0.0821P)^2^+0.0687P] where P=(Fo^2^+2Fc^2^)/3'
_refine_ls_weighting_scheme calc
_refine_ls_wR_factor_gt 0.1206
_refine_ls_wR_factor_ref 0.1372
_reflns_number_gt 4836
_reflns_number_total 5797
_reflns_threshold_expression I>2\s(I)
_cod_data_source_file is2657.cif
_cod_data_source_block I
_cod_database_code 2229108
_cod_database_fobs_code 2229108

loop_
_symmetry_equiv_pos_as_xyz
'x, y, z'
'-x, -y, -z'

loop_
_atom_site_type_symbol
_atom_site_label
_atom_site_fract_x
_atom_site_fract_y
_atom_site_fract_z
_atom_site_U_iso_or_equiv
_atom_site_adp_type
_atom_site_calc_flag
_atom_site_refinement_flags
_atom_site_occupancy
_atom_site_disorder_assembly
_atom_site_disorder_group
N N3 0.66263(12) 0.41343(6) 0.40530(5) 0.01739(12) Uani d . 1 . .
N N2 0.83913(11) 0.28950(6) 0.28779(4) 0.01494(11) Uani d . 1 . .
N N1 0.29129(11) 0.04458(6) 0.39588(4) 0.01382(11) Uani d . 1 . .
N N4 0.27467(12) 0.27155(7) 0.49606(5) 0.01719(12) Uani d . 1 . .
N N5 0.09896(12) 0.21044(7) 0.54799(5) 0.01683(11) Uani d . 1 . .
C C9 0.66447(12) 0.18519(7) 0.31040(5) 0.01294(11) Uani d . 1 . .
C C1 0.58776(12) 0.02794(7) 0.27674(5) 0.01284(11) Uani d . 1 . .
C C2 0.68633(13) -0.06582(7) 0.20610(5) 0.01545(12) Uani d . 1 . .
C C3 0.60210(14) -0.21733(7) 0.18278(5) 0.01727(13) Uani d . 1 . .
C C4 0.41445(14) -0.27919(7) 0.22854(6) 0.01769(13) Uani d . 1 . .
C C5 0.31322(13) -0.19005(7) 0.29698(5) 0.01611(12) Uani d . 1 . .
C C6 0.39780(12) -0.03437(7) 0.32402(5) 0.01301(11) Uani d . 1 . .
C C7 0.37122(12) 0.18938(7) 0.42576(5) 0.01334(11) Uani d . 1 . .
C C8 0.55945(13) 0.26428(7) 0.38309(5) 0.01385(11) Uani d . 1 . .
C C10 0.82902(15) 0.42279(7) 0.34703(5) 0.01813(13) Uani d . 1 . .
C C11 1.00391(12) 0.26889(7) 0.21544(5) 0.01498(12) Uani d . 1 . .
C C12 0.86854(13) 0.26095(7) 0.10230(5) 0.01536(12) Uani d . 1 . .
C C13 1.04956(16) 0.22187(9) 0.03277(6) 0.02337(15) Uani d . 1 . .
C C14 0.77216(15) 0.40809(8) 0.08500(6) 0.02100(14) Uani d . 1 . .
H H12 0.714(2) 0.1783(13) 0.0858(9) 0.022(3) Uiso d . 1 . .
H H5 0.188(2) -0.2330(14) 0.3351(9) 0.023(3) Uiso d . 1 . .
H H11A 1.082(2) 0.1765(14) 0.2249(9) 0.021(3) Uiso d . 1 . .
H H11B 1.135(2) 0.3583(12) 0.2340(8) 0.016(2) Uiso d . 1 . .
H H3 0.684(3) -0.2852(15) 0.1362(10) 0.030(3) Uiso d . 1 . .
H H14A 0.647(2) 0.4297(15) 0.1284(10) 0.028(3) Uiso d . 1 . .
H H2 0.824(3) -0.0234(15) 0.1744(10) 0.028(3) Uiso d . 1 . .
H H14B 0.684(2) 0.4015(15) 0.0128(10) 0.027(3) Uiso d . 1 . .
H H13A 1.198(3) 0.3048(16) 0.0476(10) 0.035(3) Uiso d . 1 . .
H H13B 0.967(3) 0.2083(16) -0.0425(11) 0.042(4) Uiso d . 1 . .
H H14C 0.914(3) 0.4902(15) 0.1002(10) 0.027(3) Uiso d . 1 . .
H H2N5 -0.034(3) 0.1553(16) 0.5007(11) 0.034(3) Uiso d . 1 . .
H H1N5 0.168(2) 0.1427(14) 0.5847(9) 0.026(3) Uiso d . 1 . .
H H4 0.351(3) -0.3897(15) 0.2119(11) 0.033(3) Uiso d . 1 . .
H H1N4 0.338(3) 0.3668(17) 0.5163(11) 0.039(4) Uiso d . 1 . .
H H10 0.947(2) 0.5153(13) 0.3482(9) 0.023(3) Uiso d . 1 . .
H H13C 1.111(3) 0.1258(16) 0.0456(11) 0.036(3) Uiso d . 1 . .

loop_
_atom_site_aniso_label
_atom_site_aniso_U_11
_atom_site_aniso_U_22
_atom_site_aniso_U_33
_atom_site_aniso_U_12
_atom_site_aniso_U_13
_atom_site_aniso_U_23
N3 0.0241(3) 0.0107(2) 0.0180(2) -0.00015(19) 0.0094(2) -0.00037(18)
N2 0.0186(2) 0.0106(2) 0.0163(2) -0.00019(17) 0.00804(18) 0.00044(17)
N1 0.0166(2) 0.0107(2) 0.0146(2) 0.00162(17) 0.00618(18) -0.00006(16)
N4 0.0236(3) 0.0116(2) 0.0184(2) 0.00107(19) 0.0123(2) -0.00060(18)
N5 0.0190(3) 0.0158(2) 0.0174(2) 0.00174(19) 0.00878(19) 0.00190(18)
C9 0.0160(3) 0.0101(2) 0.0132(2) 0.00083(19) 0.00551(19) 0.00118(17)
C1 0.0152(3) 0.0103(2) 0.0134(2) 0.00142(18) 0.00501(19) 0.00076(18)
C2 0.0191(3) 0.0117(2) 0.0168(3) 0.0018(2) 0.0085(2) 0.00019(19)
C3 0.0211(3) 0.0121(2) 0.0196(3) 0.0017(2) 0.0096(2) -0.0009(2)
C4 0.0209(3) 0.0107(2) 0.0215(3) 0.0000(2) 0.0091(2) -0.0015(2)
C5 0.0180(3) 0.0112(2) 0.0195(3) -0.0001(2) 0.0082(2) -0.0001(2)
C6 0.0145(2) 0.0109(2) 0.0140(2) 0.00148(18) 0.00531(19) 0.00056(18)
C7 0.0164(3) 0.0112(2) 0.0131(2) 0.00201(19) 0.00547(19) 0.00073(18)
C8 0.0180(3) 0.0106(2) 0.0135(2) 0.00126(19) 0.00616(19) 0.00052(18)
C10 0.0244(3) 0.0108(2) 0.0195(3) -0.0011(2) 0.0096(2) -0.0006(2)
C11 0.0157(3) 0.0136(2) 0.0166(2) 0.0008(2) 0.0067(2) 0.00201(19)
C12 0.0174(3) 0.0133(2) 0.0162(2) 0.0012(2) 0.0064(2) 0.00193(19)
C13 0.0275(4) 0.0252(3) 0.0210(3) 0.0058(3) 0.0129(3) 0.0032(2)
C14 0.0244(3) 0.0170(3) 0.0226(3) 0.0049(2) 0.0055(2) 0.0048(2)

loop_
_atom_type_symbol
_atom_type_description
_atom_type_scat_dispersion_real
_atom_type_scat_dispersion_imag
_atom_type_scat_source
C C 0.0033 0.0016 'International Tables Vol C Tables 4.2.6.8 and 6.1.1.4'
H H 0.0000 0.0000 'International Tables Vol C Tables 4.2.6.8 and 6.1.1.4'
N N 0.0061 0.0033 'International Tables Vol C Tables 4.2.6.8 and 6.1.1.4'

loop_
_geom_angle_atom_site_label_1
_geom_angle_atom_site_label_2
_geom_angle_atom_site_label_3
_geom_angle_site_symmetry_1
_geom_angle_site_symmetry_3
_geom_angle
_geom_angle_publ_flag
C10 N3 C8 . . 103.93(5) ?
C10 N2 C9 . . 106.32(6) ?
C10 N2 C11 . . 124.73(6) ?
C9 N2 C11 . . 128.95(5) ?
C7 N1 C6 . . 118.55(6) ?
C7 N4 N5 . . 123.58(6) ?
C7 N4 H1N4 . . 118.2(10) ?
N5 N4 H1N4 . . 117.8(10) ?
N4 N5 H2N5 . . 109.3(9) ?
N4 N5 H1N5 . . 109.3(8) ?
H2N5 N5 H1N5 . . 104.1(12) ?
N2 C9 C8 . . 105.04(5) ?
N2 C9 C1 . . 134.08(6) ?
C8 C9 C1 . . 120.87(6) ?
C2 C1 C6 . . 119.84(6) ?
C2 C1 C9 . . 126.25(6) ?
C6 C1 C9 . . 113.89(6) ?
C3 C2 C1 . . 120.58(6) ?
C3 C2 H2 . . 119.1(7) ?
C1 C2 H2 . . 120.3(7) ?
C2 C3 C4 . . 119.88(6) ?
C2 C3 H3 . . 120.0(8) ?
C4 C3 H3 . . 120.0(8) ?
C5 C4 C3 . . 120.75(6) ?
C5 C4 H4 . . 118.6(8) ?
C3 C4 H4 . . 120.6(8) ?
C4 C5 C6 . . 120.97(6) ?
C4 C5 H5 . . 122.2(7) ?
C6 C5 H5 . . 116.6(7) ?
N1 C6 C5 . . 116.69(6) ?
N1 C6 C1 . . 125.32(6) ?
C5 C6 C1 . . 117.98(6) ?
N1 C7 N4 . . 120.99(6) ?
N1 C7 C8 . . 121.10(6) ?
N4 C7 C8 . . 117.90(6) ?
N3 C8 C9 . . 111.27(6) ?
N3 C8 C7 . . 128.47(6) ?
C9 C8 C7 . . 120.25(6) ?
N3 C10 N2 . . 113.44(6) ?
N3 C10 H10 . . 124.7(7) ?
N2 C10 H10 . . 121.7(7) ?
N2 C11 C12 . . 113.35(6) ?
N2 C11 H11A . . 108.6(7) ?
C12 C11 H11A . . 110.6(7) ?
N2 C11 H11B . . 106.1(6) ?
C12 C11 H11B . . 107.6(6) ?
H11A C11 H11B . . 110.5(9) ?
C14 C12 C13 . . 111.16(6) ?
C14 C12 C11 . . 110.90(5) ?
C13 C12 C11 . . 108.94(6) ?
C14 C12 H12 . . 107.7(6) ?
C13 C12 H12 . . 110.1(7) ?
C11 C12 H12 . . 108.0(6) ?
C12 C13 H13A . . 109.6(8) ?
C12 C13 H13B . . 112.4(9) ?
H13A C13 H13B . . 108.1(11) ?
C12 C13 H13C . . 109.9(8) ?
H13A C13 H13C . . 109.8(12) ?
H13B C13 H13C . . 106.9(12) ?
C12 C14 H14A . . 110.3(7) ?
C12 C14 H14B . . 110.4(8) ?
H14A C14 H14B . . 106.7(10) ?
C12 C14 H14C . . 110.4(8) ?
H14A C14 H14C . . 111.1(11) ?
H14B C14 H14C . . 107.9(11) ?

loop_
_geom_bond_atom_site_label_1
_geom_bond_atom_site_label_2
_geom_bond_site_symmetry_2
_geom_bond_distance
_geom_bond_publ_flag
N3 C10 . 1.3179(9) ?
N3 C8 . 1.3821(8) ?
N2 C10 . 1.3687(9) ?
N2 C9 . 1.3828(8) ?
N2 C11 . 1.4590(9) ?
N1 C7 . 1.3236(8) ?
N1 C6 . 1.3820(8) ?
N4 C7 . 1.3484(8) ?
N4 N5 . 1.4085(9) ?
N4 H1N4 . 0.883(15) ?
N5 H2N5 . 0.909(14) ?
N5 H1N5 . 0.909(13) ?
C9 C8 . 1.3854(9) ?
C9 C1 . 1.4314(9) ?
C1 C2 . 1.4138(9) ?
C1 C6 . 1.4302(9) ?
C2 C3 . 1.3795(9) ?
C2 H2 . 1.008(14) ?
C3 C4 . 1.4058(10) ?
C3 H3 . 1.020(13) ?
C4 C5 . 1.3798(9) ?
C4 H4 . 1.008(14) ?
C5 C6 . 1.4170(9) ?
C5 H5 . 1.011(12) ?
C7 C8 . 1.4322(9) ?
C10 H10 . 1.002(12) ?
C11 C12 . 1.5315(9) ?
C11 H11A . 0.999(12) ?
C11 H11B . 0.993(11) ?
C12 C14 . 1.5258(10) ?
C12 C13 . 1.5282(10) ?
C12 H12 . 1.037(12) ?
C13 H13A . 1.014(14) ?
C13 H13B . 1.000(14) ?
C13 H13C . 0.998(14) ?
C14 H14A . 1.001(13) ?
C14 H14B . 0.978(13) ?
C14 H14C . 0.985(14) ?

loop_
_geom_hbond_atom_site_label_D
_geom_hbond_atom_site_label_H
_geom_hbond_atom_site_label_A
_geom_hbond_site_symmetry_A
_geom_hbond_distance_DH
_geom_hbond_distance_HA
_geom_hbond_distance_DA
_geom_hbond_angle_DHA
_geom_hbond_publ_flag
N4 H1N4 N3 2_666 0.883(16) 2.130(15) 2.9429(9) 152.9(15) yes
C5 H5 N5 2_556 1.012(12) 2.437(11) 3.3700(10) 152.9(10) yes

loop_
_geom_torsion_atom_site_label_1
_geom_torsion_atom_site_label_2
_geom_torsion_atom_site_label_3
_geom_torsion_atom_site_label_4
_geom_torsion_site_symmetry_1
_geom_torsion_site_symmetry_2
_geom_torsion_site_symmetry_3
_geom_torsion_site_symmetry_4
_geom_torsion
_geom_torsion_publ_flag
C10 N2 C9 C8 . . . . -0.05(7) ?
C11 N2 C9 C8 . . . . -179.38(6) ?
C10 N2 C9 C1 . . . . -178.69(7) ?
C11 N2 C9 C1 . . . . 1.98(12) ?
N2 C9 C1 C2 . . . . 0.80(12) ?
C8 C9 C1 C2 . . . . -177.67(6) ?
N2 C9 C1 C6 . . . . 178.97(7) ?
C8 C9 C1 C6 . . . . 0.50(9) ?
C6 C1 C2 C3 . . . . -0.43(10) ?
C9 C1 C2 C3 . . . . 177.64(6) ?
C1 C2 C3 C4 . . . . 0.77(11) ?
C2 C3 C4 C5 . . . . -0.14(11) ?
C3 C4 C5 C6 . . . . -0.84(11) ?
C7 N1 C6 C5 . . . . 177.81(6) ?
C7 N1 C6 C1 . . . . -1.08(10) ?
C4 C5 C6 N1 . . . . -177.81(6) ?
C4 C5 C6 C1 . . . . 1.16(10) ?
C2 C1 C6 N1 . . . . 178.35(6) ?
C9 C1 C6 N1 . . . . 0.05(10) ?
C2 C1 C6 C5 . . . . -0.52(10) ?
C9 C1 C6 C5 . . . . -178.82(6) ?
C6 N1 C7 N4 . . . . -179.65(6) ?
C6 N1 C7 C8 . . . . 1.52(10) ?
N5 N4 C7 N1 . . . . 4.70(11) ?
N5 N4 C7 C8 . . . . -176.43(6) ?
C10 N3 C8 C9 . . . . -0.50(8) ?
C10 N3 C8 C7 . . . . 178.70(7) ?
N2 C9 C8 N3 . . . . 0.34(8) ?
C1 C9 C8 N3 . . . . 179.20(6) ?
N2 C9 C8 C7 . . . . -178.94(6) ?
C1 C9 C8 C7 . . . . -0.07(10) ?
N1 C7 C8 N3 . . . . 179.87(6) ?
N4 C7 C8 N3 . . . . 1.00(11) ?
N1 C7 C8 C9 . . . . -0.99(10) ?
N4 C7 C8 C9 . . . . -179.86(6) ?
C8 N3 C10 N2 . . . . 0.48(8) ?
C9 N2 C10 N3 . . . . -0.28(8) ?
C11 N2 C10 N3 . . . . 179.09(6) ?
C10 N2 C11 C12 . . . . -101.17(8) ?
C9 N2 C11 C12 . . . . 78.06(8) ?
N2 C11 C12 C14 . . . . 63.65(7) ?
N2 C11 C12 C13 . . . . -173.69(6) ?

loop_
_cod_related_entry_id
_cod_related_entry_database
_cod_related_entry_code
1 ChemSpider 9283070
